data_4328375
loop_
_publ_author_name
'Xiangqian Dong'
'Yanping Zhang'
'Bin Liu'
'Yanzhong Zhen'
'Huaiming Hu'
'Ganglin Xue'

_publ_section_title
;
 Double Sandwich Polyoxometalate and Its Fe(III) Substituted Derivative,
 [As2Fe5Mo21O82]17- and [As2Fe6Mo20O80(H2O)2]16-
;
_journal_name_full 'Inorganic Chemistry'
_journal_page_first 2318
_journal_page_last 2324
_journal_paper_doi 10.1021/ic202314g
_journal_volume 51
_journal_year 2012
_chemical_formula_sum 'As2 Fe6 H104 Mo20 N16 O100'
_chemical_formula_weight 4332.73
_chemical_name_systematic
; 
 ? 
;
_space_group_IT_number 14
_symmetry_cell_setting monoclinic
_symmetry_space_group_name_Hall '-P 2yn'
_symmetry_space_group_name_H-M 'P 1 21/n 1'
_atom_sites_solution_hydrogens none
_atom_sites_solution_primary direct
_atom_sites_solution_secondary difmap
_audit_creation_method SHELXL-97
_cell_angle_alpha 90.00
_cell_angle_beta 106.4720(10)
_cell_angle_gamma 90.00
_cell_formula_units_Z 4
_cell_length_a 19.521(2)
_cell_length_b 25.924(3)
_cell_length_c 23.421(2)
_cell_measurement_temperature 296(2)
_cell_volume 11366(2)
_computing_structure_refinement 'SHELXL-97 (Sheldrick, 1997)'
_computing_structure_solution 'SHELXS-97 (Sheldrick, 1990)'
_diffrn_ambient_temperature 296(2)
_diffrn_measured_fraction_theta_full 0.996
_diffrn_measured_fraction_theta_max 0.996
_diffrn_measurement_device_type 'CCD area detector'
_diffrn_measurement_method 'phi and omega scans'
_diffrn_radiation_monochromator graphite
_diffrn_radiation_source 'fine-focus sealed tube'
_diffrn_radiation_type MoK\a
_diffrn_radiation_wavelength 0.71073
_diffrn_reflns_av_R_equivalents 0.0731
_diffrn_reflns_av_sigmaI/netI 0.0961
_diffrn_reflns_limit_h_max 21
_diffrn_reflns_limit_h_min -23
_diffrn_reflns_limit_k_max 30
_diffrn_reflns_limit_k_min -30
_diffrn_reflns_limit_l_max 27
_diffrn_reflns_limit_l_min -24
_diffrn_reflns_number 55893
_diffrn_reflns_theta_full 25.10
_diffrn_reflns_theta_max 25.10
_diffrn_reflns_theta_min 1.44
_exptl_absorpt_coefficient_mu 3.555
_exptl_absorpt_correction_T_max 0.756
_exptl_absorpt_correction_T_min 0.664
_exptl_absorpt_correction_type multi-scan
_exptl_absorpt_process_details sadbas
_exptl_crystal_colour brown
_exptl_crystal_density_diffrn 2.532
_exptl_crystal_description block
_exptl_crystal_F_000 8312
_exptl_crystal_size_max 0.13
_exptl_crystal_size_mid 0.12
_exptl_crystal_size_min 0.08
_refine_diff_density_max 1.954
_refine_diff_density_min -2.402
_refine_diff_density_rms 0.264
_refine_ls_extinction_method none
_refine_ls_goodness_of_fit_ref 1.038
_refine_ls_hydrogen_treatment none
_refine_ls_matrix_type full
_refine_ls_number_parameters 1117
_refine_ls_number_reflns 20158
_refine_ls_number_restraints 2
_refine_ls_restrained_S_all 1.039
_refine_ls_R_factor_all 0.1230
_refine_ls_R_factor_gt 0.0667
_refine_ls_shift/su_max 0.016
_refine_ls_shift/su_mean 0.001
_refine_ls_structure_factor_coef Fsqd
_refine_ls_weighting_details 'calc w=1/[\s^2^(Fo^2^)+(0.1000P)^2^+99.0983P] where P=(Fo^2^+2Fc^2^)/3'
_refine_ls_weighting_scheme calc
_refine_ls_wR_factor_gt 0.1829
_refine_ls_wR_factor_ref 0.2193
_reflns_number_gt 11709
_reflns_number_total 20158
_reflns_threshold_expression >2sigma(I)
_cod_data_source_file ic202314g_si_003.cif
_cod_data_source_block xb3741_0m
_cod_original_formula_sum 'H104 As2 Fe6 Mo20 N16 O100'
_cod_database_code 4328375

loop_
_symmetry_equiv_pos_as_xyz
'x, y, z'
'-x+1/2, y+1/2, -z+1/2'
'-x, -y, -z'
'x-1/2, -y-1/2, z-1/2'

loop_
_atom_site_label
_atom_site_type_symbol
_atom_site_fract_x
_atom_site_fract_y
_atom_site_fract_z
_atom_site_U_iso_or_equiv
_atom_site_adp_type
_atom_site_occupancy
_atom_site_symmetry_multiplicity
_atom_site_calc_flag
_atom_site_refinement_flags
As1 As 0.28683(7) 0.88558(6) 0.00976(6) 0.0282(3) Uani 1 1 d .
As2 As -0.04556(7) 0.74031(6) 0.31255(6) 0.0303(4) Uani 1 1 d .
Fe1 Fe 0.11210(10) 0.75342(8) 0.27754(9) 0.0309(5) Uani 1 1 d .
Fe2 Fe -0.02414(10) 0.75608(8) 0.17388(9) 0.0301(5) Uani 1 1 d .
Fe3 Fe 0.27376(10) 0.81912(8) 0.13211(9) 0.0287(5) Uani 1 1 d .
Fe4 Fe 0.13835(10) 0.82576(8) 0.02788(9) 0.0292(5) Uani 1 1 d .
Fe5 Fe 0.13287(13) 0.75115(10) 0.14196(11) 0.0493(6) Uani 1 1 d .
Fe6 Fe 0.16603(11) 0.59223(8) 0.09598(9) 0.0313(5) Uani 1 1 d D
Mo1 Mo 0.12658(6) 0.95950(5) 0.02674(6) 0.0290(3) Uani 1 1 d .
Mo2 Mo -0.02130(6) 0.75377(5) 0.02147(5) 0.0274(3) Uani 1 1 d .
Mo3 Mo 0.29656(6) 0.95090(5) 0.15748(5) 0.0296(3) Uani 1 1 d .
Mo4 Mo 0.28957(6) 0.74212(5) 0.26203(5) 0.0301(3) Uani 1 1 d .
Mo5 Mo 0.18350(7) 0.64090(5) 0.22846(6) 0.0347(3) Uani 1 1 d .
Mo6 Mo 0.11893(7) 0.69017(5) 0.00570(6) 0.0325(3) Uani 1 1 d .
Mo7 Mo -0.09858(7) 0.86208(5) 0.22373(6) 0.0343(3) Uani 1 1 d .
Mo8 Mo 0.40082(6) 0.99245(5) 0.05567(6) 0.0312(3) Uani 1 1 d .
Mo9 Mo 0.23430(6) 1.00034(5) -0.06937(6) 0.0323(3) Uani 1 1 d .
Mo10 Mo 0.07144(7) 0.85883(5) 0.35341(6) 0.0342(3) Uani 1 1 d .
Mo11 Mo 0.24867(7) 1.04828(5) 0.06693(6) 0.0314(3) Uani 1 1 d .
Mo12 Mo 0.28654(7) 0.68291(5) 0.13612(6) 0.0331(3) Uani 1 1 d .
Mo13 Mo -0.03218(7) 0.80315(6) 0.44790(6) 0.0372(3) Uani 1 1 d .
Mo14 Mo -0.19845(7) 0.80781(6) 0.32112(6) 0.0406(4) Uani 1 1 d .
Mo15 Mo 0.11297(7) 0.74670(5) 0.43184(6) 0.0348(3) Uani 1 1 d .
Mo16 Mo 0.01641(7) 0.64498(5) 0.09747(6) 0.0384(3) Uani 1 1 d .
Mo17 Mo 0.43788(6) 0.88445(5) 0.13510(6) 0.0368(3) Uani 1 1 d .
Mo18 Mo -0.20124(7) 0.75448(6) 0.19191(6) 0.0407(4) Uani 1 1 d .
Mo19 Mo 0.12462(7) 0.90071(5) -0.10415(6) 0.0353(3) Uani 1 1 d .
Mo20 Mo -0.08209(7) 0.90624(6) 0.35855(6) 0.0404(4) Uani 1 1 d .
O1 O 0.1547(5) 0.7530(4) 0.0025(4) 0.032(2) Uani 1 1 d .
O2 O 0.2982(4) 0.7964(4) 0.2170(4) 0.031(2) Uani 1 1 d .
O3 O 0.3333(5) 1.0186(4) 0.1212(4) 0.035(2) Uani 1 1 d .
O4 O -0.1103(5) 0.8283(4) 0.3825(4) 0.039(3) Uani 1 1 d .
O5 O 0.1190(5) 0.8961(4) 0.0544(4) 0.030(2) Uani 1 1 d .
O6 O -0.0478(5) 0.6774(4) 0.0370(4) 0.038(3) Uani 1 1 d .
O7 O 0.3410(5) 0.6977(4) 0.2120(4) 0.039(3) Uani 1 1 d .
O8 O 0.1735(5) 1.0255(4) -0.0024(4) 0.031(2) Uani 1 1 d .
O9 O 0.0363(5) 0.8064(4) 0.0159(4) 0.031(2) Uani 1 1 d .
O10 O 0.0253(5) 0.7096(4) -0.0314(4) 0.031(2) Uani 1 1 d .
O11 O 0.1102(5) 0.6315(4) 0.1530(4) 0.038(2) Uani 1 1 d .
O12 O 0.1685(4) 0.8022(3) 0.1135(4) 0.027(2) Uani 1 1 d .
O13 O 0.3890(5) 0.9320(4) 0.1894(4) 0.040(3) Uani 1 1 d .
O14 O 0.2443(5) 0.6187(4) 0.1699(5) 0.049(3) Uani 1 1 d .
O15 O 0.3378(4) 0.9211(3) 0.0729(4) 0.028(2) Uani 1 1 d .
O16 O -0.0245(5) 0.8691(4) 0.3019(4) 0.037(2) Uani 1 1 d .
O17 O 0.1492(5) 0.9734(4) -0.1182(4) 0.036(2) Uani 1 1 d .
O18 O -0.0100(5) 0.6797(4) 0.1565(4) 0.032(2) Uani 1 1 d .
O19 O 0.0765(4) 0.9485(4) -0.0484(4) 0.031(2) Uani 1 1 d .
O20 O 0.2913(5) 0.7456(4) 0.1088(4) 0.034(2) Uani 1 1 d .
O21 O -0.0437(5) 0.7711(4) 0.0877(4) 0.033(2) Uani 1 1 d .
O22 O 0.1245(5) 0.6779(3) 0.2587(4) 0.032(2) Uani 1 1 d .
O23 O 0.0759(5) 0.7183(3) 0.0818(4) 0.028(2) Uani 1 1 d .
O24 O 0.0065(5) 0.7414(4) 0.2615(4) 0.028(2) Uani 1 1 d .
O25 O 0.1005(5) 0.8266(4) 0.2967(4) 0.035(2) Uani 1 1 d .
O26 O 0.0769(5) 0.6236(4) 0.0400(4) 0.039(3) Uani 1 1 d .
O27 O -0.1145(5) 0.7838(4) 0.2742(4) 0.033(2) Uani 1 1 d .
O28 O 0.1984(5) 0.6683(4) 0.0712(4) 0.038(2) Uani 1 1 d .
O29 O 0.0057(5) 0.8792(4) 0.4103(5) 0.042(3) Uani 1 1 d .
O30 O -0.0998(5) 0.9244(4) 0.2000(5) 0.046(3) Uani 1 1 d .
O31 O 0.3041(4) 1.0099(4) 0.0079(4) 0.029(2) Uani 1 1 d .
O32 O 0.0833(5) 0.7676(4) 0.1900(4) 0.032(2) Uani 1 1 d .
O33 O 0.2164(4) 0.7646(4) 0.2883(4) 0.030(2) Uani 1 1 d .
O34 O -0.1255(5) 0.7404(4) 0.1637(4) 0.034(2) Uani 1 1 d .
O35 O 0.1888(6) 0.8750(5) -0.1332(5) 0.052(3) Uani 1 1 d .
O36 O -0.1796(5) 0.8358(4) 0.1780(4) 0.042(3) Uani 1 1 d .
O37 O 0.1149(5) 0.8477(4) -0.0560(4) 0.035(2) Uani 1 1 d .
O38 O 0.2436(5) 0.8417(3) 0.0461(4) 0.029(2) Uani 1 1 d .
O39 O 0.2567(5) 0.8891(4) 0.1584(4) 0.035(2) Uani 1 1 d .
O40 O 0.1322(5) 0.8277(4) 0.4160(4) 0.039(3) Uani 1 1 d .
O41 O 0.2054(5) 0.7131(4) 0.1821(4) 0.033(2) Uani 1 1 d .
O42 O -0.1551(5) 0.8815(4) 0.2889(5) 0.044(3) Uani 1 1 d .
O43 O 0.2124(4) 0.9274(3) -0.0214(4) 0.027(2) Uani 1 1 d .
O44 O -0.2507(5) 0.7954(4) 0.2421(4) 0.046(3) Uani 1 1 d .
O45 O 0.2178(5) 0.9721(3) 0.0895(4) 0.029(2) Uani 1 1 d .
O46 O -0.0691(5) 0.7439(4) 0.4517(5) 0.046(3) Uani 1 1 d .
O47 O 0.0479(5) 0.8975(5) -0.1615(5) 0.053(3) Uani 1 1 d .
O48 O 0.4608(5) 0.8607(4) 0.0743(5) 0.044(3) Uani 1 1 d .
O49 O -0.0378(5) 0.8295(4) 0.1908(4) 0.033(2) Uani 1 1 d .
O50 O 0.3616(5) 0.7477(4) 0.3225(4) 0.045(3) Uani 1 1 d .
O51 O 0.0102(5) 0.7810(4) 0.3693(4) 0.035(2) Uani 1 1 d .
O52 O -0.0226(6) 0.5866(4) 0.0963(5) 0.053(3) Uani 1 1 d .
O53 O -0.2598(5) 0.8417(5) 0.3454(5) 0.056(3) Uani 1 1 d .
O54 O 0.0695(5) 0.9951(4) 0.0548(4) 0.040(3) Uani 1 1 d .
O55 O 0.1385(5) 0.6575(4) -0.0498(4) 0.043(3) Uani 1 1 d .
O56 O 0.2767(5) 0.9804(4) 0.2154(4) 0.043(3) Uani 1 1 d .
O57 O 0.0707(5) 0.6903(4) 0.4399(5) 0.044(3) Uani 1 1 d .
O58 O 0.3469(5) 0.6496(4) 0.1097(5) 0.043(3) Uani 1 1 d .
O59 O 0.2930(5) 0.9701(4) -0.0995(5) 0.043(3) Uani 1 1 d .
O60 O -0.0984(5) 0.7643(4) -0.0339(4) 0.041(3) Uani 1 1 d .
O61 O 0.3756(5) 0.8347(4) 0.1424(4) 0.032(2) Uani 1 1 d .
O62 O 0.4238(5) 0.9659(4) -0.0013(5) 0.042(3) Uani 1 1 d .
O63 O 0.4398(5) 1.0525(4) 0.0639(5) 0.045(3) Uani 1 1 d .
O64 O -0.1999(5) 0.7480(4) 0.3501(5) 0.049(3) Uani 1 1 d .
O65 O -0.2724(5) 0.7530(5) 0.1283(5) 0.058(3) Uani 1 1 d .
O66 O 0.1348(5) 0.7346(4) 0.3624(4) 0.035(2) Uani 1 1 d .
O67 O 0.4629(5) 0.9571(4) 0.1194(5) 0.042(3) Uani 1 1 d .
O68 O 0.2300(5) 1.0630(4) -0.0946(5) 0.044(3) Uani 1 1 d .
O69 O 0.2812(5) 1.1041(4) 0.0435(5) 0.042(3) Uani 1 1 d .
O70 O 0.2001(5) 1.0738(4) 0.1109(4) 0.038(2) Uani 1 1 d .
O71 O 0.1063(5) 0.9189(4) 0.3553(5) 0.045(3) Uani 1 1 d .
O72 O -0.0560(6) 0.9647(4) 0.3344(5) 0.055(3) Uani 1 1 d .
O73 O -0.1295(6) 0.9258(4) 0.4055(5) 0.050(3) Uani 1 1 d .
O74 O -0.0499(6) 0.8378(5) 0.5045(5) 0.051(3) Uani 1 1 d .
O75 O 0.0649(5) 0.7868(4) 0.4823(4) 0.042(3) Uani 1 1 d .
O76 O 0.1950(5) 0.7407(4) 0.4846(4) 0.046(3) Uani 1 1 d .
O77 O 0.2659(5) 0.6676(4) 0.2802(4) 0.042(3) Uani 1 1 d .
O78 O 0.1808(6) 0.5825(4) 0.2587(5) 0.049(3) Uani 1 1 d .
O79 O -0.2075(6) 0.6973(4) 0.2268(5) 0.051(3) Uani 1 1 d .
O80 O 0.5127(5) 0.8735(5) 0.1950(5) 0.058(3) Uani 1 1 d .
O81 O 0.2162(8) 0.5680(7) 0.0460(6) 0.107(5) Uiso 1 1 d D
O82 O 0.1337(10) 0.5312(5) 0.1226(8) 0.130(7) Uiso 1 1 d D
O101 O 0.7730(6) 0.8134(5) 0.9041(5) 0.064(3) Uiso 1 1 d .
O102 O 0.2935(7) 0.7385(5) 0.9792(6) 0.075(4) Uiso 1 1 d .
O103 O 0.7918(8) 0.8729(6) 0.4764(7) 0.094(5) Uiso 1 1 d .
O104 O 0.9532(8) 0.6305(6) 0.4510(7) 0.090(5) Uiso 1 1 d .
O105 O 0.4184(8) 0.1138(6) 0.1575(6) 0.085(4) Uiso 1 1 d .
O106 O 0.8116(8) 0.6954(6) 0.0481(7) 0.091(5) Uiso 1 1 d .
N1 N 0.0820(8) 0.8869(6) 0.1658(7) 0.066(4) Uiso 1 1 d .
O108 O 0.8286(8) 0.6386(6) 0.3569(7) 0.100(5) Uiso 1 1 d .
N2 N 0.2114(8) 0.8841(6) 0.2650(7) 0.067(4) Uiso 1 1 d .
O110 O 0.0522(10) 0.1032(7) 0.0265(8) 0.120(6) Uiso 1 1 d .
O111 O 0.2696(10) 0.8203(8) 0.4017(9) 0.133(7) Uiso 1 1 d .
O112 O 0.9091(12) 0.6422(9) 0.9085(10) 0.159(8) Uiso 1 1 d .
O113 O 0.8623(10) 0.8610(8) 0.0510(9) 0.130(7) Uiso 1 1 d .
O114 O 0.3193(9) 0.1491(7) 0.9427(8) 0.119(6) Uiso 1 1 d .
O115 O 0.4085(11) 0.8630(8) 0.2868(9) 0.147(8) Uiso 1 1 d .
O116 O 0.9793(10) 0.9688(8) 0.1278(8) 0.129(7) Uiso 1 1 d .
O117 O 0.5980(13) 0.9311(10) 0.0819(11) 0.185(10) Uiso 1 1 d .
O118 O 0.9157(13) 0.8631(10) 0.8498(11) 0.181(10) Uiso 1 1 d .
O119 O 0.2165(15) 0.4576(12) 0.9763(13) 0.223(12) Uiso 1 1 d .
O120 O 0.1685(15) 0.7618(11) 0.8833(13) 0.205(11) Uiso 1 1 d .
O121 O 0.7261(12) 0.9327(9) 0.2050(10) 0.153(8) Uiso 1 1 d .
O122 O 0.0573(15) 0.5127(11) 0.2076(13) 0.212(11) Uiso 1 1 d .
O123 O 0.1521(14) 0.9725(10) 0.7624(11) 0.188(10) Uiso 1 1 d .
O124 O 0.6311(15) 0.8418(11) 0.1650(13) 0.211(11) Uiso 1 1 d .
O125 O 0.0204(17) 0.7706(13) 0.8682(14) 0.241(14) Uiso 1 1 d .
O126 O 0.4320(17) 0.7462(12) 0.0874(14) 0.237(14) Uiso 1 1 d .
O127 O 0.4706(19) 0.7528(14) 0.2241(16) 0.271(16) Uiso 1 1 d .
O128 O 0.152(2) 0.8050(16) 0.7667(18) 0.314(19) Uiso 1 1 d .
O129 O 0.8845(19) 0.6150(14) 0.1960(16) 0.270(16) Uiso 1 1 d .
O130 O 0.584(2) 0.8756(16) 0.3192(19) 0.314(19) Uiso 1 1 d .
O131 O 0.604(3) 0.993(2) 0.169(2) 0.39(3) Uiso 1 1 d .
O132 O 0.267(2) 0.9578(16) 0.3524(18) 0.307(19) Uiso 1 1 d .
O133 O 0.5694(19) 0.7620(14) 0.0916(16) 0.263(15) Uiso 1 1 d .
O134 O 0.0406(17) 0.9922(13) 0.2552(15) 0.244(14) Uiso 1 1 d .

loop_
_atom_site_aniso_label
_atom_site_aniso_U_11
_atom_site_aniso_U_22
_atom_site_aniso_U_33
_atom_site_aniso_U_23
_atom_site_aniso_U_13
_atom_site_aniso_U_12
As1 0.0230(7) 0.0318(9) 0.0319(8) 0.0022(7) 0.0112(6) 0.0014(6)
As2 0.0229(7) 0.0388(9) 0.0316(8) 0.0070(7) 0.0116(6) 0.0011(7)
Fe1 0.0243(10) 0.0386(13) 0.0305(12) 0.0061(10) 0.0088(9) 0.0013(9)
Fe2 0.0212(10) 0.0394(13) 0.0305(12) 0.0046(10) 0.0090(9) 0.0021(9)
Fe3 0.0225(10) 0.0326(12) 0.0312(11) 0.0038(9) 0.0079(9) 0.0012(9)
Fe4 0.0240(10) 0.0328(12) 0.0312(12) 0.0036(9) 0.0088(9) 0.0005(9)
Fe5 0.0435(14) 0.0552(17) 0.0506(16) 0.0057(12) 0.0157(12) 0.0028(12)
Fe6 0.0309(11) 0.0218(11) 0.0428(13) 0.0023(9) 0.0128(10) 0.0056(9)
Mo1 0.0208(6) 0.0322(8) 0.0360(7) 0.0061(6) 0.0111(5) 0.0016(5)
Mo2 0.0210(6) 0.0327(7) 0.0280(7) 0.0018(5) 0.0060(5) 0.0001(5)
Mo3 0.0273(6) 0.0320(7) 0.0305(7) 0.0016(6) 0.0096(5) -0.0021(6)
Mo4 0.0204(6) 0.0386(8) 0.0309(7) 0.0079(6) 0.0067(5) 0.0037(5)
Mo5 0.0320(7) 0.0315(8) 0.0400(8) 0.0106(6) 0.0093(6) 0.0035(6)
Mo6 0.0295(7) 0.0343(8) 0.0358(7) -0.0045(6) 0.0129(6) -0.0009(6)
Mo7 0.0311(7) 0.0411(8) 0.0336(7) 0.0087(6) 0.0139(6) 0.0085(6)
Mo8 0.0220(6) 0.0338(8) 0.0397(8) 0.0033(6) 0.0119(6) -0.0012(6)
Mo9 0.0276(7) 0.0367(8) 0.0338(7) 0.0066(6) 0.0105(6) -0.0023(6)
Mo10 0.0297(7) 0.0378(8) 0.0372(8) 0.0017(6) 0.0130(6) -0.0004(6)
Mo11 0.0279(7) 0.0284(7) 0.0406(8) 0.0012(6) 0.0140(6) 0.0007(6)
Mo12 0.0272(7) 0.0356(8) 0.0389(8) 0.0028(6) 0.0132(6) 0.0075(6)
Mo13 0.0331(7) 0.0492(9) 0.0330(8) 0.0064(6) 0.0154(6) 0.0053(6)
Mo14 0.0271(7) 0.0603(10) 0.0388(8) 0.0067(7) 0.0166(6) 0.0048(7)
Mo15 0.0278(7) 0.0474(9) 0.0297(7) 0.0070(6) 0.0089(6) 0.0044(6)
Mo16 0.0342(7) 0.0351(8) 0.0424(8) 0.0051(6) 0.0052(6) -0.0078(6)
Mo17 0.0211(6) 0.0415(9) 0.0472(8) 0.0102(7) 0.0088(6) 0.0011(6)
Mo18 0.0227(7) 0.0628(10) 0.0382(8) 0.0025(7) 0.0111(6) -0.0007(7)
Mo19 0.0311(7) 0.0438(9) 0.0297(7) 0.0051(6) 0.0066(6) -0.0056(6)
Mo20 0.0404(8) 0.0432(9) 0.0419(8) 0.0036(7) 0.0187(7) 0.0080(7)
O1 0.030(5) 0.040(6) 0.027(5) 0.002(4) 0.009(4) -0.003(5)
O2 0.020(5) 0.042(6) 0.029(5) -0.006(5) 0.002(4) -0.003(4)
O3 0.032(5) 0.037(6) 0.037(6) 0.000(5) 0.011(5) -0.009(5)
O4 0.031(5) 0.052(7) 0.037(6) 0.004(5) 0.013(5) 0.005(5)
O5 0.023(5) 0.032(6) 0.032(5) 0.010(4) 0.001(4) -0.001(4)
O6 0.032(5) 0.042(7) 0.042(6) 0.011(5) 0.014(5) -0.002(5)
O7 0.024(5) 0.054(7) 0.039(6) 0.005(5) 0.007(5) 0.005(5)
O8 0.025(5) 0.037(6) 0.034(6) -0.001(5) 0.011(4) 0.005(4)
O9 0.023(5) 0.033(6) 0.039(6) 0.003(5) 0.011(4) 0.005(4)
O10 0.031(5) 0.034(6) 0.029(5) 0.000(4) 0.010(4) -0.002(4)
O11 0.032(5) 0.041(6) 0.041(6) 0.002(5) 0.012(5) 0.005(5)
O12 0.025(5) 0.022(5) 0.033(5) 0.003(4) 0.007(4) 0.002(4)
O13 0.023(5) 0.052(7) 0.041(6) 0.011(5) 0.007(5) -0.010(5)
O14 0.043(6) 0.042(7) 0.069(8) 0.022(6) 0.025(6) 0.017(5)
O15 0.023(5) 0.021(5) 0.040(6) 0.002(4) 0.008(4) -0.006(4)
O16 0.042(6) 0.035(6) 0.038(6) 0.002(5) 0.016(5) 0.011(5)
O17 0.032(5) 0.053(7) 0.025(5) 0.002(5) 0.010(4) -0.013(5)
O18 0.023(5) 0.031(6) 0.038(6) 0.003(5) 0.003(4) -0.001(4)
O19 0.019(5) 0.042(6) 0.033(6) 0.004(5) 0.008(4) -0.003(4)
O20 0.028(5) 0.037(6) 0.042(6) 0.002(5) 0.017(5) 0.000(4)
O21 0.022(5) 0.046(6) 0.031(6) 0.002(5) 0.007(4) 0.002(5)
O22 0.032(5) 0.026(6) 0.041(6) 0.002(5) 0.013(5) 0.004(4)
O23 0.026(5) 0.024(5) 0.037(6) 0.004(4) 0.013(4) 0.007(4)
O24 0.027(5) 0.031(6) 0.028(5) 0.000(4) 0.009(4) 0.004(4)
O25 0.033(5) 0.039(6) 0.039(6) 0.000(5) 0.019(5) -0.005(5)
O26 0.046(6) 0.031(6) 0.040(6) -0.007(5) 0.014(5) -0.009(5)
O27 0.024(5) 0.044(6) 0.038(6) 0.005(5) 0.018(4) 0.007(5)
O28 0.039(6) 0.028(6) 0.047(6) 0.003(5) 0.013(5) 0.005(5)
O29 0.043(6) 0.039(6) 0.048(7) -0.006(5) 0.019(5) 0.007(5)
O30 0.047(6) 0.052(7) 0.043(7) 0.017(5) 0.017(5) 0.015(6)
O31 0.024(5) 0.032(6) 0.034(5) 0.000(4) 0.011(4) -0.002(4)
O32 0.023(5) 0.035(6) 0.037(6) 0.006(5) 0.008(4) 0.003(4)
O33 0.021(5) 0.039(6) 0.031(5) -0.002(4) 0.010(4) -0.004(4)
O34 0.026(5) 0.043(6) 0.035(6) 0.002(5) 0.011(4) -0.005(5)
O35 0.046(7) 0.072(9) 0.043(7) -0.007(6) 0.022(6) -0.017(6)
O36 0.034(6) 0.056(7) 0.038(6) 0.010(5) 0.013(5) 0.016(5)
O37 0.038(6) 0.040(6) 0.026(5) 0.001(5) 0.005(4) -0.009(5)
O38 0.028(5) 0.025(5) 0.035(6) 0.008(4) 0.010(4) -0.006(4)
O39 0.032(5) 0.043(6) 0.034(6) -0.001(5) 0.014(5) -0.005(5)
O40 0.032(5) 0.049(7) 0.035(6) -0.001(5) 0.008(5) -0.001(5)
O41 0.032(5) 0.034(6) 0.036(6) -0.006(5) 0.012(5) -0.003(5)
O42 0.043(6) 0.051(7) 0.041(6) -0.004(5) 0.016(5) 0.008(5)
O43 0.023(5) 0.029(5) 0.032(5) -0.002(4) 0.012(4) 0.005(4)
O44 0.025(5) 0.074(8) 0.042(6) 0.005(6) 0.013(5) 0.003(5)
O45 0.029(5) 0.029(6) 0.031(5) 0.008(4) 0.012(4) -0.001(4)
O46 0.038(6) 0.052(7) 0.052(7) 0.007(6) 0.020(5) 0.000(5)
O47 0.038(6) 0.073(9) 0.041(7) 0.015(6) -0.001(5) -0.015(6)
O48 0.026(5) 0.056(7) 0.054(7) 0.011(6) 0.016(5) 0.008(5)
O49 0.027(5) 0.040(6) 0.033(6) 0.005(5) 0.012(4) 0.001(5)
O50 0.028(5) 0.069(8) 0.036(6) 0.011(6) 0.005(5) 0.004(5)
O51 0.020(5) 0.053(7) 0.032(6) 0.007(5) 0.008(4) 0.002(5)
O52 0.051(7) 0.034(7) 0.076(9) -0.011(6) 0.019(6) -0.011(6)
O53 0.037(6) 0.091(10) 0.043(7) 0.005(6) 0.019(5) 0.025(6)
O54 0.033(6) 0.038(6) 0.059(7) 0.001(5) 0.030(5) 0.007(5)
O55 0.040(6) 0.052(7) 0.042(6) -0.014(5) 0.020(5) 0.000(5)
O56 0.050(6) 0.040(7) 0.046(7) -0.006(5) 0.026(5) -0.005(5)
O57 0.044(6) 0.040(7) 0.050(7) 0.015(5) 0.019(5) 0.002(5)
O58 0.039(6) 0.044(7) 0.053(7) 0.009(5) 0.025(5) 0.010(5)
O59 0.035(6) 0.046(7) 0.052(7) -0.006(5) 0.019(5) -0.003(5)
O60 0.023(5) 0.054(7) 0.041(6) 0.001(5) 0.004(5) -0.004(5)
O61 0.022(5) 0.034(6) 0.041(6) 0.004(5) 0.011(4) 0.000(4)
O62 0.035(6) 0.047(7) 0.052(7) 0.005(5) 0.024(5) 0.003(5)
O63 0.039(6) 0.046(7) 0.058(7) -0.008(5) 0.028(5) -0.020(5)
O64 0.040(6) 0.064(8) 0.045(7) 0.012(6) 0.014(5) -0.011(6)
O65 0.026(6) 0.097(10) 0.048(7) -0.005(7) 0.003(5) -0.001(6)
O66 0.027(5) 0.046(7) 0.035(6) 0.008(5) 0.014(5) 0.007(5)
O67 0.026(5) 0.053(7) 0.049(7) 0.007(5) 0.012(5) -0.002(5)
O68 0.039(6) 0.042(7) 0.047(7) 0.016(5) 0.007(5) -0.005(5)
O69 0.042(6) 0.034(6) 0.056(7) -0.001(5) 0.024(5) -0.005(5)
O70 0.033(5) 0.035(6) 0.052(7) 0.008(5) 0.023(5) 0.000(5)
O71 0.044(6) 0.042(7) 0.050(7) 0.001(5) 0.014(5) -0.003(5)
O72 0.065(8) 0.050(8) 0.053(7) 0.011(6) 0.023(6) 0.001(6)
O73 0.060(7) 0.048(7) 0.053(7) -0.002(6) 0.035(6) 0.006(6)
O74 0.051(7) 0.065(8) 0.044(7) 0.001(6) 0.025(6) 0.005(6)
O75 0.042(6) 0.056(7) 0.030(6) 0.011(5) 0.014(5) 0.016(5)
O76 0.029(5) 0.068(8) 0.032(6) 0.002(5) -0.006(5) 0.013(5)
O77 0.042(6) 0.048(7) 0.035(6) 0.008(5) 0.009(5) 0.002(5)
O78 0.053(7) 0.039(7) 0.056(7) 0.013(5) 0.020(6) 0.007(6)
O79 0.049(7) 0.053(8) 0.054(7) 0.008(6) 0.018(6) -0.006(6)
O80 0.024(6) 0.071(9) 0.075(9) 0.023(7) 0.005(6) 0.010(6)

loop_
_atom_type_symbol
_atom_type_description
_atom_type_scat_dispersion_real
_atom_type_scat_dispersion_imag
_atom_type_scat_source
O O 0.0106 0.0060 'International Tables Vol C Tables 4.2.6.8 and 6.1.1.4'
Mo Mo -1.6832 0.6857 'International Tables Vol C Tables 4.2.6.8 and 6.1.1.4'
As As 0.0499 2.0058 'International Tables Vol C Tables 4.2.6.8 and 6.1.1.4'
Fe Fe 0.3463 0.8444 'International Tables Vol C Tables 4.2.6.8 and 6.1.1.4'
N N 0.0061 0.0033 'International Tables Vol C Tables 4.2.6.8 and 6.1.1.4'
H H 0.0000 0.0000 'International Tables Vol C Tables 4.2.6.8 and 6.1.1.4'

loop_
_geom_angle_atom_site_label_1
_geom_angle_atom_site_label_2
_geom_angle_atom_site_label_3
_geom_angle
O38 As1 O15 99.3(4)
O38 As1 O43 98.2(4)
O15 As1 O43 102.8(4)
O24 As2 O27 98.3(4)
O24 As2 O51 98.3(4)
O27 As2 O51 102.3(5)
O66 Fe1 O25 90.9(4)
O66 Fe1 O32 175.3(4)
O25 Fe1 O32 92.2(4)
O66 Fe1 O33 88.8(4)
O25 Fe1 O33 90.6(4)
O32 Fe1 O33 94.7(4)
O66 Fe1 O24 94.3(4)
O25 Fe1 O24 90.7(4)
O32 Fe1 O24 82.1(4)
O33 Fe1 O24 176.6(4)
O66 Fe1 O22 88.5(4)
O25 Fe1 O22 179.4(4)
O32 Fe1 O22 88.4(4)
O33 Fe1 O22 89.3(4)
O24 Fe1 O22 89.4(4)
O34 Fe2 O49 92.0(4)
O34 Fe2 O21 91.1(4)
O49 Fe2 O21 91.0(4)
O34 Fe2 O24 94.8(4)
O49 Fe2 O24 89.7(4)
O21 Fe2 O24 174.0(4)
O34 Fe2 O32 175.1(4)
O49 Fe2 O32 90.7(4)
O21 Fe2 O32 92.9(4)
O24 Fe2 O32 81.1(4)
O34 Fe2 O18 88.0(4)
O49 Fe2 O18 179.9(4)
O21 Fe2 O18 89.1(4)
O24 Fe2 O18 90.2(4)
O32 Fe2 O18 89.4(4)
O39 Fe3 O61 91.6(4)
O39 Fe3 O2 88.5(4)
O61 Fe3 O2 89.5(4)
O39 Fe3 O38 91.0(4)
O61 Fe3 O38 93.5(4)
O2 Fe3 O38 177.0(4)
O39 Fe3 O12 90.9(4)
O61 Fe3 O12 174.8(4)
O2 Fe3 O12 95.2(4)
O38 Fe3 O12 81.8(4)
O39 Fe3 O20 177.3(4)
O61 Fe3 O20 89.1(4)
O2 Fe3 O20 88.9(4)
O38 Fe3 O20 91.6(4)
O12 Fe3 O20 88.7(4)
O37 Fe4 O9 89.5(4)
O37 Fe4 O5 92.1(4)
O9 Fe4 O5 90.2(4)
O37 Fe4 O12 176.5(4)
O9 Fe4 O12 93.5(4)
O5 Fe4 O12 89.7(4)
O37 Fe4 O38 95.0(4)
O9 Fe4 O38 175.3(4)
O5 Fe4 O38 91.1(4)
O12 Fe4 O38 81.9(4)
O37 Fe4 O1 89.3(4)
O9 Fe4 O1 87.6(4)
O5 Fe4 O1 177.4(4)
O12 Fe4 O1 89.1(4)
O38 Fe4 O1 91.0(4)
O12 Fe5 O32 115.1(5)
O12 Fe5 O23 107.3(4)
O32 Fe5 O23 107.4(4)
O12 Fe5 O41 106.7(4)
O32 Fe5 O41 107.6(4)
O23 Fe5 O41 112.8(4)
O81 Fe6 O82 102.4(8)
O81 Fe6 O26 103.9(6)
O82 Fe6 O26 104.2(7)
O81 Fe6 O14 104.2(6)
O82 Fe6 O14 103.8(7)
O26 Fe6 O14 134.5(4)
O81 Fe6 O11 172.4(6)
O82 Fe6 O11 85.3(6)
O26 Fe6 O11 74.0(4)
O14 Fe6 O11 73.4(4)
O81 Fe6 O28 83.8(6)
O82 Fe6 O28 173.8(7)
O26 Fe6 O28 74.2(4)
O14 Fe6 O28 74.0(4)
O11 Fe6 O28 88.5(4)
O54 Mo1 O19 103.3(5)
O54 Mo1 O5 103.1(4)
O19 Mo1 O5 97.6(4)
O54 Mo1 O45 99.8(4)
O19 Mo1 O45 152.2(4)
O5 Mo1 O45 91.8(4)
O54 Mo1 O8 94.3(4)
O19 Mo1 O8 88.7(4)
O5 Mo1 O8 159.5(4)
O45 Mo1 O8 74.4(3)
O54 Mo1 O43 167.3(4)
O19 Mo1 O43 75.1(3)
O5 Mo1 O43 89.6(4)
O45 Mo1 O43 78.9(3)
O8 Mo1 O43 73.2(3)
O60 Mo2 O21 103.9(4)
O60 Mo2 O9 105.0(4)
O21 Mo2 O9 100.7(4)
O60 Mo2 O10 94.3(4)
O21 Mo2 O10 156.1(4)
O9 Mo2 O10 89.2(4)
O60 Mo2 O6 94.3(4)
O21 Mo2 O6 87.3(4)
O9 Mo2 O6 156.5(4)
O10 Mo2 O6 75.8(4)
O60 Mo2 O23 163.9(4)
O21 Mo2 O23 85.8(4)
O9 Mo2 O23 85.5(4)
O10 Mo2 O23 73.2(3)
O6 Mo2 O23 73.0(3)
O56 Mo3 O39 101.3(5)
O56 Mo3 O13 102.6(5)
O39 Mo3 O13 98.0(4)
O56 Mo3 O45 102.6(5)
O39 Mo3 O45 90.9(4)
O13 Mo3 O45 150.9(4)
O56 Mo3 O3 97.1(4)
O39 Mo3 O3 158.4(4)
O13 Mo3 O3 88.9(4)
O45 Mo3 O3 74.0(4)
O56 Mo3 O15 170.3(4)
O39 Mo3 O15 88.3(4)
O13 Mo3 O15 74.6(4)
O45 Mo3 O15 78.1(3)
O3 Mo3 O15 73.6(3)
O50 Mo4 O2 103.3(5)
O50 Mo4 O33 103.7(4)
O2 Mo4 O33 99.3(4)
O50 Mo4 O77 95.1(5)
O2 Mo4 O77 157.1(4)
O33 Mo4 O77 89.3(4)
O50 Mo4 O7 95.6(4)
O2 Mo4 O7 87.8(4)
O33 Mo4 O7 157.1(4)
O77 Mo4 O7 76.7(4)
O50 Mo4 O41 164.5(5)
O2 Mo4 O41 86.6(4)
O33 Mo4 O41 85.9(4)
O77 Mo4 O41 72.7(4)
O7 Mo4 O41 72.7(3)
O78 Mo5 O22 102.4(5)
O78 Mo5 O77 100.8(5)
O22 Mo5 O77 94.5(4)
O78 Mo5 O11 99.6(5)
O22 Mo5 O11 92.2(4)
O77 Mo5 O11 156.7(4)
O78 Mo5 O14 96.8(5)
O22 Mo5 O14 159.5(4)
O77 Mo5 O14 89.0(4)
O11 Mo5 O14 77.4(4)
O78 Mo5 O41 168.7(4)
O22 Mo5 O41 88.7(4)
O77 Mo5 O41 76.0(4)
O11 Mo5 O41 81.9(4)
O14 Mo5 O41 72.5(4)
O55 Mo6 O1 104.4(5)
O55 Mo6 O10 100.6(4)
O1 Mo6 O10 94.4(4)
O55 Mo6 O28 99.1(5)
O1 Mo6 O28 93.8(4)
O10 Mo6 O28 156.0(4)
O55 Mo6 O26 94.5(5)
O1 Mo6 O26 160.1(4)
O10 Mo6 O26 87.9(4)
O28 Mo6 O26 77.0(4)
O55 Mo6 O23 166.7(4)
O1 Mo6 O23 88.6(4)
O10 Mo6 O23 75.5(4)
O28 Mo6 O23 82.2(4)
O26 Mo6 O23 72.8(3)
O30 Mo7 O36 103.8(5)
O30 Mo7 O49 104.7(5)
O36 Mo7 O49 98.3(4)
O30 Mo7 O16 98.7(5)
O36 Mo7 O16 151.5(4)
O49 Mo7 O16 92.4(4)
O30 Mo7 O42 92.6(4)
O36 Mo7 O42 88.2(4)
O49 Mo7 O42 159.2(4)
O16 Mo7 O42 73.5(4)
O30 Mo7 O27 164.6(4)
O36 Mo7 O27 75.9(4)
O49 Mo7 O27 90.4(4)
O16 Mo7 O27 77.7(4)
O42 Mo7 O27 72.0(4)
O62 Mo8 O63 104.6(5)
O62 Mo8 O67 100.1(5)
O63 Mo8 O67 100.8(5)
O62 Mo8 O31 94.2(4)
O63 Mo8 O31 100.3(5)
O67 Mo8 O31 150.6(4)
O62 Mo8 O15 95.0(4)
O63 Mo8 O15 160.4(4)
O67 Mo8 O15 74.1(4)
O31 Mo8 O15 79.1(3)
O62 Mo8 O3 162.2(4)
O63 Mo8 O3 88.7(4)
O67 Mo8 O3 88.7(4)
O31 Mo8 O3 71.5(3)
O15 Mo8 O3 72.4(3)
O59 Mo9 O68 105.4(5)
O59 Mo9 O17 99.2(5)
O68 Mo9 O17 101.2(5)
O59 Mo9 O31 93.9(4)
O68 Mo9 O31 98.7(4)
O17 Mo9 O31 152.2(4)
O59 Mo9 O43 93.7(4)
O68 Mo9 O43 160.9(4)
O17 Mo9 O43 74.6(4)
O31 Mo9 O43 80.2(3)
O59 Mo9 O8 161.5(4)
O68 Mo9 O8 89.0(4)
O17 Mo9 O8 89.0(4)
O31 Mo9 O8 72.1(3)
O43 Mo9 O8 72.4(3)
O71 Mo10 O25 103.9(5)
O71 Mo10 O40 103.0(5)
O25 Mo10 O40 97.0(4)
O71 Mo10 O16 101.5(5)
O25 Mo10 O16 93.2(4)
O40 Mo10 O16 150.3(4)
O71 Mo10 O29 93.6(5)
O25 Mo10 O29 159.8(4)
O40 Mo10 O29 88.7(4)
O16 Mo10 O29 73.3(4)
O71 Mo10 O51 166.2(4)
O25 Mo10 O51 89.9(4)
O40 Mo10 O51 75.0(4)
O16 Mo10 O51 77.2(4)
O29 Mo10 O51 72.8(4)
O70 Mo11 O69 100.5(5)
O70 Mo11 O3 105.8(4)
O69 Mo11 O3 102.6(4)
O70 Mo11 O8 101.8(4)
O69 Mo11 O8 104.3(4)
O3 Mo11 O8 136.8(4)
O70 Mo11 O45 88.0(4)
O69 Mo11 O45 171.4(4)
O3 Mo11 O45 73.9(4)
O8 Mo11 O45 74.5(4)
O70 Mo11 O31 174.9(4)
O69 Mo11 O31 83.7(4)
O3 Mo11 O31 75.9(4)
O8 Mo11 O31 74.3(3)
O45 Mo11 O31 87.9(3)
O58 Mo12 O20 102.9(5)
O58 Mo12 O7 100.7(5)
O20 Mo12 O7 94.8(5)
O58 Mo12 O28 99.4(5)
O20 Mo12 O28 91.2(4)
O7 Mo12 O28 157.1(4)
O58 Mo12 O14 96.8(4)
O20 Mo12 O14 158.8(4)
O7 Mo12 O14 89.0(5)
O28 Mo12 O14 77.9(4)
O58 Mo12 O41 168.7(4)
O20 Mo12 O41 88.3(4)
O7 Mo12 O41 76.2(4)
O28 Mo12 O41 82.0(4)
O14 Mo12 O41 72.4(4)
O46 Mo13 O74 104.5(5)
O46 Mo13 O75 99.4(5)
O74 Mo13 O75 100.7(5)
O46 Mo13 O4 95.4(5)
O74 Mo13 O4 98.5(5)
O75 Mo13 O4 151.8(4)
O46 Mo13 O51 94.0(4)
O74 Mo13 O51 161.5(5)
O75 Mo13 O51 74.9(4)
O4 Mo13 O51 80.3(4)
O46 Mo13 O29 161.9(4)
O74 Mo13 O29 90.2(5)
O75 Mo13 O29 87.9(4)
O4 Mo13 O29 71.6(4)
O51 Mo13 O29 71.8(3)
O64 Mo14 O53 104.1(6)
O64 Mo14 O44 99.9(5)
O53 Mo14 O44 100.4(5)
O64 Mo14 O4 93.7(5)
O53 Mo14 O4 99.7(5)
O44 Mo14 O4 152.1(4)
O64 Mo14 O42 160.0(4)
O53 Mo14 O42 92.3(5)
O44 Mo14 O42 88.0(4)
O4 Mo14 O42 72.0(4)
O64 Mo14 O27 92.2(4)
O53 Mo14 O27 163.6(5)
O44 Mo14 O27 75.1(4)
O4 Mo14 O27 80.1(4)
O42 Mo14 O27 72.0(3)
O57 Mo15 O76 102.8(5)
O57 Mo15 O66 101.1(5)
O76 Mo15 O66 102.6(5)
O57 Mo15 O75 93.3(5)
O76 Mo15 O75 96.9(5)
O66 Mo15 O75 152.4(4)
O57 Mo15 O40 161.7(4)
O76 Mo15 O40 92.2(5)
O66 Mo15 O40 85.3(4)
O75 Mo15 O40 74.5(4)
O57 Mo15 O51 92.3(4)
O76 Mo15 O51 162.3(5)
O66 Mo15 O51 83.1(4)
O75 Mo15 O51 72.8(4)
O40 Mo15 O51 71.4(3)
O52 Mo16 O6 101.2(5)
O52 Mo16 O18 103.3(5)
O6 Mo16 O18 94.7(4)
O52 Mo16 O11 100.6(5)
O6 Mo16 O11 156.1(4)
O18 Mo16 O11 89.8(4)
O52 Mo16 O26 94.9(5)
O6 Mo16 O26 90.6(4)
O18 Mo16 O26 159.6(4)
O11 Mo16 O26 77.8(4)
O52 Mo16 O23 168.0(5)
O6 Mo16 O23 76.2(4)
O18 Mo16 O23 88.7(4)
O11 Mo16 O23 80.4(4)
O26 Mo16 O23 73.5(3)
O48 Mo17 O80 104.7(5)
O48 Mo17 O61 99.3(5)
O80 Mo17 O61 103.9(5)
O48 Mo17 O67 92.9(5)
O80 Mo17 O67 96.2(5)
O61 Mo17 O67 152.9(4)
O48 Mo17 O13 160.9(4)
O80 Mo17 O13 91.6(5)
O61 Mo17 O13 86.0(4)
O67 Mo17 O13 75.3(4)
O48 Mo17 O15 89.8(4)
O80 Mo17 O15 162.3(5)
O61 Mo17 O15 83.2(4)
O67 Mo17 O15 72.6(3)
O13 Mo17 O15 72.5(3)
O79 Mo18 O65 104.1(6)
O79 Mo18 O34 100.1(5)
O65 Mo18 O34 102.7(5)
O79 Mo18 O44 93.8(5)
O65 Mo18 O44 96.5(5)
O34 Mo18 O44 152.6(4)
O79 Mo18 O36 161.0(5)
O65 Mo18 O36 92.0(5)
O34 Mo18 O36 85.9(4)
O44 Mo18 O36 74.1(4)
O79 Mo18 O27 91.2(4)
O65 Mo18 O27 161.9(5)
O34 Mo18 O27 83.7(4)
O44 Mo18 O27 72.5(4)
O36 Mo18 O27 71.3(4)
O47 Mo19 O35 104.2(5)
O47 Mo19 O37 103.2(5)
O35 Mo19 O37 99.7(5)
O47 Mo19 O17 96.6(5)
O35 Mo19 O17 93.7(5)
O37 Mo19 O17 152.5(4)
O47 Mo19 O19 93.9(5)
O35 Mo19 O19 159.4(4)
O37 Mo19 O19 85.4(4)
O17 Mo19 O19 74.2(4)
O47 Mo19 O43 162.9(5)
O35 Mo19 O43 89.9(4)
O37 Mo19 O43 83.6(4)
O17 Mo19 O43 72.4(3)
O19 Mo19 O43 70.8(3)
O73 Mo20 O72 102.3(5)
O73 Mo20 O29 104.6(5)
O72 Mo20 O29 103.3(5)
O73 Mo20 O42 103.6(5)
O72 Mo20 O42 103.1(5)
O29 Mo20 O42 135.8(4)
O73 Mo20 O16 171.2(5)
O72 Mo20 O16 86.5(5)
O29 Mo20 O16 72.8(4)
O42 Mo20 O16 74.2(4)
O73 Mo20 O4 83.6(5)
O72 Mo20 O4 174.1(5)
O29 Mo20 O4 75.5(4)
O42 Mo20 O4 74.6(4)
O16 Mo20 O4 87.7(4)
Mo6 O1 Fe4 137.8(5)
Mo4 O2 Fe3 141.3(5)
Mo11 O3 Mo3 105.3(4)
Mo11 O3 Mo8 102.4(4)
Mo3 O3 Mo8 109.1(4)
Mo13 O4 Mo14 144.1(6)
Mo13 O4 Mo20 108.1(4)
Mo14 O4 Mo20 106.8(4)
Mo1 O5 Fe4 133.2(5)
Mo16 O6 Mo2 114.9(5)
Mo12 O7 Mo4 114.8(4)
Mo11 O8 Mo1 105.4(4)
Mo11 O8 Mo9 104.0(4)
Mo1 O8 Mo9 109.8(4)
Mo2 O9 Fe4 143.2(5)
Mo6 O10 Mo2 114.2(4)
Mo5 O11 Mo16 152.8(6)
Mo5 O11 Fe6 104.3(4)
Mo16 O11 Fe6 102.2(4)
Fe5 O12 Fe4 125.7(5)
Fe5 O12 Fe3 125.6(5)
Fe4 O12 Fe3 98.0(4)
Mo3 O13 Mo17 117.5(5)
Fe6 O14 Mo12 102.8(5)
Fe6 O14 Mo5 102.4(4)
Mo12 O14 Mo5 112.1(5)
As1 O15 Mo17 119.2(4)
As1 O15 Mo8 117.8(4)
Mo17 O15 Mo8 92.4(3)
As1 O15 Mo3 126.5(4)
Mo17 O15 Mo3 91.9(3)
Mo8 O15 Mo3 101.6(3)
Mo10 O16 Mo7 151.8(5)
Mo10 O16 Mo20 104.7(4)
Mo7 O16 Mo20 103.5(4)
Mo9 O17 Mo19 117.8(5)
Mo16 O18 Fe2 134.6(5)
Mo1 O19 Mo19 118.1(4)
Mo12 O20 Fe3 137.4(5)
Mo2 O21 Fe2 144.2(5)
Mo5 O22 Fe1 136.8(5)
Fe5 O23 Mo2 123.0(5)
Fe5 O23 Mo6 119.5(4)
Mo2 O23 Mo6 94.1(3)
Fe5 O23 Mo16 120.4(5)
Mo2 O23 Mo16 93.7(3)
Mo6 O23 Mo16 100.0(3)
As2 O24 Fe2 129.1(5)
As2 O24 Fe1 129.0(5)
Fe2 O24 Fe1 98.8(4)
Mo10 O25 Fe1 134.1(5)
Fe6 O26 Mo16 103.1(4)
Fe6 O26 Mo6 102.3(4)
Mo16 O26 Mo6 111.7(4)
As2 O27 Mo14 117.8(4)
As2 O27 Mo18 118.8(5)
Mo14 O27 Mo18 92.0(3)
As2 O27 Mo7 126.4(4)
Mo14 O27 Mo7 102.4(4)
Mo18 O27 Mo7 91.9(3)
Mo6 O28 Mo12 151.5(5)
Mo6 O28 Fe6 104.3(4)
Mo12 O28 Fe6 102.8(4)
Mo20 O29 Mo10 106.2(5)
Mo20 O29 Mo13 102.8(4)
Mo10 O29 Mo13 109.2(4)
Mo9 O31 Mo8 144.1(5)
Mo9 O31 Mo11 107.4(4)
Mo8 O31 Mo11 108.0(4)
Fe5 O32 Fe1 125.0(5)
Fe5 O32 Fe2 125.2(5)
Fe1 O32 Fe2 97.9(4)
Mo4 O33 Fe1 141.8(5)
Mo18 O34 Fe2 143.9(6)
Mo7 O36 Mo18 117.1(5)
Mo19 O37 Fe4 143.1(5)
As1 O38 Fe3 128.5(5)
As1 O38 Fe4 128.6(5)
Fe3 O38 Fe4 98.2(4)
Mo3 O39 Fe3 135.2(5)
Mo10 O40 Mo15 117.8(5)
Fe5 O41 Mo4 123.0(5)
Fe5 O41 Mo5 119.1(5)
Mo4 O41 Mo5 94.1(4)
Fe5 O41 Mo12 119.9(5)
Mo4 O41 Mo12 93.8(3)
Mo5 O41 Mo12 101.1(4)
Mo20 O42 Mo7 105.5(4)
Mo20 O42 Mo14 104.4(5)
Mo7 O42 Mo14 110.1(4)
As1 O43 Mo19 119.0(4)
As1 O43 Mo9 117.0(4)
Mo19 O43 Mo9 91.9(3)
As1 O43 Mo1 127.4(4)
Mo19 O43 Mo1 92.7(3)
Mo9 O43 Mo1 101.2(3)
Mo14 O44 Mo18 116.7(5)
Mo3 O45 Mo1 152.9(5)
Mo3 O45 Mo11 104.2(4)
Mo1 O45 Mo11 102.8(4)
Mo7 O49 Fe2 132.9(5)
As2 O51 Mo13 117.2(4)
As2 O51 Mo15 118.6(5)
Mo13 O51 Mo15 91.9(3)
As2 O51 Mo10 126.5(5)
Mo13 O51 Mo10 102.7(4)
Mo15 O51 Mo10 92.3(3)
Mo17 O61 Fe3 144.3(5)
Mo15 O66 Fe1 144.7(5)
Mo8 O67 Mo17 118.0(5)
Mo13 O75 Mo15 116.6(5)
Mo5 O77 Mo4 114.8(5)

loop_
_geom_bond_atom_site_label_1
_geom_bond_atom_site_label_2
_geom_bond_distance
As1 O38 1.772(8)
As1 O15 1.786(9)
As1 O43 1.794(9)
As2 O24 1.775(9)
As2 O27 1.789(9)
As2 O51 1.801(10)
Fe1 O66 1.972(9)
Fe1 O25 1.976(10)
Fe1 O32 2.000(9)
Fe1 O33 2.000(9)
Fe1 O24 2.012(9)
Fe1 O22 2.037(9)
Fe2 O34 1.967(9)
Fe2 O49 1.979(10)
Fe2 O21 1.983(9)
Fe2 O24 2.005(9)
Fe2 O32 2.045(9)
Fe2 O18 2.055(10)
Fe3 O39 1.973(10)
Fe3 O61 1.975(9)
Fe3 O2 1.998(9)
Fe3 O38 2.018(9)
Fe3 O12 2.024(9)
Fe3 O20 2.038(10)
Fe4 O37 1.970(9)
Fe4 O9 1.996(9)
Fe4 O5 1.997(10)
Fe4 O12 2.019(9)
Fe4 O38 2.019(9)
Fe4 O1 2.030(10)
Fe5 O12 1.715(9)
Fe5 O32 1.733(9)
Fe5 O23 1.748(9)
Fe5 O41 1.763(10)
Fe6 O81 1.837(9)
Fe6 O82 1.873(9)
Fe6 O26 2.029(10)
Fe6 O14 2.073(12)
Fe6 O11 2.197(10)
Fe6 O28 2.197(10)
Mo1 O54 1.715(9)
Mo1 O19 1.777(9)
Mo1 O5 1.789(9)
Mo1 O45 1.988(9)
Mo1 O8 2.142(10)
Mo1 O43 2.417(8)
Mo2 O60 1.706(9)
Mo2 O21 1.785(9)
Mo2 O9 1.796(9)
Mo2 O10 2.077(9)
Mo2 O6 2.105(10)
Mo2 O23 2.219(9)
Mo3 O56 1.695(10)
Mo3 O39 1.785(10)
Mo3 O13 1.813(9)
Mo3 O45 1.952(9)
Mo3 O3 2.159(9)
Mo3 O15 2.464(9)
Mo4 O50 1.695(10)
Mo4 O2 1.794(10)
Mo4 O33 1.805(9)
Mo4 O77 2.058(10)
Mo4 O7 2.091(10)
Mo4 O41 2.242(9)
Mo5 O78 1.680(10)
Mo5 O22 1.791(9)
Mo5 O77 1.852(10)
Mo5 O11 1.948(10)
Mo5 O14 2.132(11)
Mo5 O41 2.264(10)
Mo6 O55 1.685(9)
Mo6 O1 1.782(9)
Mo6 O10 1.857(9)
Mo6 O28 1.932(10)
Mo6 O26 2.161(10)
Mo6 O23 2.294(9)
Mo7 O30 1.705(11)
Mo7 O36 1.775(10)
Mo7 O49 1.798(9)
Mo7 O16 1.993(10)
Mo7 O42 2.181(10)
Mo7 O27 2.412(10)
Mo8 O62 1.673(10)
Mo8 O63 1.720(10)
Mo8 O67 1.874(10)
Mo8 O31 1.956(9)
Mo8 O15 2.319(8)
Mo8 O3 2.388(10)
Mo9 O59 1.699(10)
Mo9 O68 1.722(10)
Mo9 O17 1.865(9)
Mo9 O31 1.948(9)
Mo9 O43 2.301(9)
Mo9 O8 2.312(9)
Mo10 O71 1.696(10)
Mo10 O25 1.793(9)
Mo10 O40 1.794(10)
Mo10 O16 1.937(10)
Mo10 O29 2.161(10)
Mo10 O51 2.426(10)
Mo11 O70 1.718(9)
Mo11 O69 1.731(10)
Mo11 O3 1.935(10)
Mo11 O8 1.946(9)
Mo11 O45 2.175(9)
Mo11 O31 2.219(9)
Mo12 O58 1.711(10)
Mo12 O20 1.759(9)
Mo12 O7 1.834(10)
Mo12 O28 1.983(10)
Mo12 O14 2.109(10)
Mo12 O41 2.291(9)
Mo13 O46 1.709(11)
Mo13 O74 1.716(11)
Mo13 O75 1.885(10)
Mo13 O4 1.942(10)
Mo13 O51 2.296(9)
Mo13 O29 2.362(11)
Mo14 O64 1.695(11)
Mo14 O53 1.706(10)
Mo14 O44 1.870(10)
Mo14 O4 1.976(10)
Mo14 O42 2.302(11)
Mo14 O27 2.303(9)
Mo15 O57 1.714(10)
Mo15 O76 1.729(9)
Mo15 O66 1.820(9)
Mo15 O75 1.997(10)
Mo15 O40 2.184(10)
Mo15 O51 2.301(9)
Mo16 O52 1.691(10)
Mo16 O6 1.810(10)
Mo16 O18 1.841(10)
Mo16 O11 1.954(10)
Mo16 O26 2.101(10)
Mo16 O23 2.311(9)
Mo17 O48 1.723(11)
Mo17 O80 1.737(10)
Mo17 O61 1.814(9)
Mo17 O67 2.006(10)
Mo17 O13 2.177(11)
Mo17 O15 2.288(9)
Mo18 O79 1.715(11)
Mo18 O65 1.726(10)
Mo18 O34 1.820(9)
Mo18 O44 2.020(10)
Mo18 O36 2.192(11)
Mo18 O27 2.305(10)
Mo19 O47 1.706(10)
Mo19 O35 1.721(11)
Mo19 O37 1.822(9)
Mo19 O17 1.994(10)
Mo19 O19 2.196(9)
Mo19 O43 2.299(9)
Mo20 O73 1.702(10)
Mo20 O72 1.742(11)
Mo20 O29 1.927(10)
Mo20 O42 1.946(10)
Mo20 O16 2.191(9)
Mo20 O4 2.208(10)
